data_4038183
loop_
_publ_author_name
'Chao, Tung'
'Su, Zhe-Hong'
'Yen, Ko-Wang'
'Wu, Ming-Jung'
'Chu, Jean-Ho'

_publ_section_title
;
 Synthesis of Dibenzosuberones Bearing an Isoxazole Group via
 Palladium-Catalyzed Intramolecular C-H/C-Br Bond Cross-Coupling of
 Ortho-Aroylated 3,5-Diarylisoxazoles.
;
_journal_name_full 'The Journal of organic chemistry'
_journal_paper_doi 10.1021/acs.joc.0c00346
_journal_year 2020
_chemical_formula_moiety 'C22 H12 Cl N O2'
_chemical_formula_sum 'C22 H12 Cl N O2'
_chemical_formula_weight 357.78
_space_group_IT_number 61
_space_group_name_Hall '-P 2ac 2ab'
_space_group_name_H-M_alt 'P b c a'
_symmetry_cell_setting orthorhombic
_symmetry_space_group_name_H-M 'P b c a'
_atom_sites_solution_hydrogens geom
_atom_sites_solution_primary direct
_atom_sites_solution_secondary difmap
_audit_creation_method SHELXL-97
_cell_angle_alpha 90.00
_cell_angle_beta 90.00
_cell_angle_gamma 90.00
_cell_formula_units_Z 8
_cell_length_a 18.4511(7)
_cell_length_b 7.9564(4)
_cell_length_c 21.9786(14)
_cell_measurement_reflns_used 9981
_cell_measurement_temperature 200(2)
_cell_measurement_theta_max 25.064
_cell_measurement_theta_min 2.884
_cell_volume 3226.6(3)
_computing_molecular_graphics 'Ortep-3 for Windows (Farrugia, 1997)'
_computing_publication_material 'WinGX publication routines (Farrugia, 1999)'
_computing_structure_refinement 'SHELXL-97 (Sheldrick, 1997)'
_computing_structure_solution 'SHELXS-86 (Sheldrick, 1986)'
_diffrn_ambient_temperature 200(2)
_diffrn_measured_fraction_theta_full 0.985
_diffrn_measured_fraction_theta_max 0.985
_diffrn_measurement_device_type 'D8 Venture'
_diffrn_radiation_monochromator graphite
_diffrn_radiation_source 'fine-focus sealed tube'
_diffrn_radiation_type MoK\a
_diffrn_radiation_wavelength 0.71073
_diffrn_reflns_av_R_equivalents 0.0399
_diffrn_reflns_av_sigmaI/netI 0.0252
_diffrn_reflns_limit_h_max 21
_diffrn_reflns_limit_h_min -21
_diffrn_reflns_limit_k_max 9
_diffrn_reflns_limit_k_min -9
_diffrn_reflns_limit_l_max 25
_diffrn_reflns_limit_l_min -26
_diffrn_reflns_number 18653
_diffrn_reflns_theta_full 25.07
_diffrn_reflns_theta_max 25.07
_diffrn_reflns_theta_min 2.88
_exptl_absorpt_coefficient_mu 0.254
_exptl_absorpt_correction_T_max 0.9278
_exptl_absorpt_correction_T_min 0.8267
_exptl_absorpt_correction_type multi-scan
_exptl_absorpt_process_details SADABS
_exptl_crystal_colour colorless
_exptl_crystal_density_diffrn 1.473
_exptl_crystal_density_method 'not measured'
_exptl_crystal_description prism
_exptl_crystal_F_000 1472
_exptl_crystal_size_max 0.78
_exptl_crystal_size_mid 0.39
_exptl_crystal_size_min 0.30
_refine_diff_density_max 0.180
_refine_diff_density_min -0.253
_refine_diff_density_rms 0.034
_refine_ls_extinction_method none
_refine_ls_goodness_of_fit_ref 1.043
_refine_ls_hydrogen_treatment constr
_refine_ls_matrix_type full
_refine_ls_number_parameters 235
_refine_ls_number_reflns 2820
_refine_ls_number_restraints 0
_refine_ls_restrained_S_all 1.043
_refine_ls_R_factor_all 0.0375
_refine_ls_R_factor_gt 0.0311
_refine_ls_shift/su_max 0.000
_refine_ls_shift/su_mean 0.000
_refine_ls_structure_factor_coef Fsqd
_refine_ls_weighting_details 'calc w=1/[\s^2^(Fo^2^)+(0.0321P)^2^+1.5965P] where P=(Fo^2^+2Fc^2^)/3'
_refine_ls_weighting_scheme calc
_refine_ls_wR_factor_gt 0.0766
_refine_ls_wR_factor_ref 0.0829
_reflns_number_gt 2468
_reflns_number_total 2820
_reflns_threshold_expression >2sigma(I)
_cod_data_source_file jo0c00346_si_004.cif
_cod_data_source_block d19453
_cod_database_code 4038183

loop_
_symmetry_equiv_pos_as_xyz
'x, y, z'
'-x+1/2, -y, z+1/2'
'-x, y+1/2, -z+1/2'
'x+1/2, -y+1/2, -z'
'-x, -y, -z'
'x-1/2, y, -z-1/2'
'x, -y-1/2, z-1/2'
'-x-1/2, y-1/2, z'

loop_
_atom_site_label
_atom_site_type_symbol
_atom_site_fract_x
_atom_site_fract_y
_atom_site_fract_z
_atom_site_U_iso_or_equiv
_atom_site_adp_type
_atom_site_occupancy
_atom_site_symmetry_multiplicity
_atom_site_calc_flag
_atom_site_refinement_flags
_atom_site_disorder_assembly
_atom_site_disorder_group
C1 C 0.32360(8) 0.20179(19) 0.17303(7) 0.0282(3) Uani 1 1 d . . .
C2 C 0.27378(8) 0.10692(19) 0.20538(7) 0.0287(3) Uani 1 1 d . . .
H2 H 0.2366 0.0469 0.1848 0.034 Uiso 1 1 calc R . .
C3 C 0.27906(8) 0.10114(18) 0.26798(7) 0.0275(3) Uani 1 1 d . . .
H3 H 0.2446 0.0375 0.2903 0.033 Uiso 1 1 calc R . .
C4 C 0.33391(8) 0.18653(17) 0.29960(6) 0.0245(3) Uani 1 1 d . . .
C5 C 0.38445(8) 0.27935(17) 0.26544(7) 0.0254(3) Uani 1 1 d . . .
C6 C 0.37778(8) 0.28800(18) 0.20226(7) 0.0278(3) Uani 1 1 d . . .
H6 H 0.4109 0.3539 0.1794 0.033 Uiso 1 1 calc R . .
C7 C 0.33730(8) 0.17640(18) 0.36624(6) 0.0263(3) Uani 1 1 d . . .
C8 C 0.28285(9) 0.15318(19) 0.40804(7) 0.0300(3) Uani 1 1 d . . .
C9 C 0.20355(9) 0.15422(19) 0.40873(7) 0.0311(4) Uani 1 1 d . . .
C10 C 0.16349(9) 0.2442(2) 0.36615(8) 0.0360(4) Uani 1 1 d . . .
H10 H 0.1877 0.3016 0.3341 0.043 Uiso 1 1 calc R . .
C11 C 0.08873(10) 0.2510(2) 0.37001(9) 0.0446(4) Uani 1 1 d . . .
H11 H 0.0619 0.3126 0.3406 0.053 Uiso 1 1 calc R . .
C12 C 0.05294(10) 0.1682(2) 0.41651(9) 0.0478(5) Uani 1 1 d . . .
H12 H 0.0016 0.1735 0.4193 0.057 Uiso 1 1 calc R . .
C13 C 0.09205(10) 0.0784(2) 0.45862(9) 0.0490(5) Uani 1 1 d . . .
H13 H 0.0675 0.0209 0.4904 0.059 Uiso 1 1 calc R . .
C14 C 0.16679(10) 0.0707(2) 0.45524(8) 0.0414(4) Uani 1 1 d . . .
H14 H 0.1932 0.0084 0.4847 0.050 Uiso 1 1 calc R . .
C15 C 0.40232(8) 0.16906(19) 0.40181(7) 0.0289(3) Uani 1 1 d . . .
C16 C 0.47819(8) 0.19277(19) 0.38377(7) 0.0289(3) Uani 1 1 d . . .
C17 C 0.53231(9) 0.1225(2) 0.42044(7) 0.0364(4) Uani 1 1 d . . .
H17 H 0.5192 0.0468 0.4520 0.044 Uiso 1 1 calc R . .
C18 C 0.60415(9) 0.1615(2) 0.41148(8) 0.0394(4) Uani 1 1 d . . .
H18 H 0.6403 0.1125 0.4366 0.047 Uiso 1 1 calc R . .
C19 C 0.62366(9) 0.2722(2) 0.36586(8) 0.0382(4) Uani 1 1 d . . .
H19 H 0.6731 0.3027 0.3607 0.046 Uiso 1 1 calc R . .
C20 C 0.57153(9) 0.3382(2) 0.32794(7) 0.0341(4) Uani 1 1 d . . .
H20 H 0.5855 0.4116 0.2959 0.041 Uiso 1 1 calc R . .
C21 C 0.49834(8) 0.29896(18) 0.33586(7) 0.0282(3) Uani 1 1 d . . .
C22 C 0.44830(8) 0.37530(19) 0.29012(7) 0.0299(3) Uani 1 1 d . . .
Cl1 Cl 0.31775(2) 0.21367(6) 0.094256(17) 0.04204(14) Uani 1 1 d . . .
N1 N 0.38856(7) 0.14118(19) 0.45949(6) 0.0380(3) Uani 1 1 d . . .
O1 O 0.31294(6) 0.13053(15) 0.46382(5) 0.0383(3) Uani 1 1 d . . .
O2 O 0.46406(7) 0.50816(15) 0.26625(5) 0.0460(3) Uani 1 1 d . . .

loop_
_atom_site_aniso_label
_atom_site_aniso_U_11
_atom_site_aniso_U_22
_atom_site_aniso_U_33
_atom_site_aniso_U_23
_atom_site_aniso_U_13
_atom_site_aniso_U_12
C1 0.0322(8) 0.0317(8) 0.0208(7) 0.0020(6) -0.0003(6) 0.0070(6)
C2 0.0305(8) 0.0280(8) 0.0276(8) -0.0002(6) -0.0042(6) 0.0019(6)
C3 0.0280(7) 0.0259(7) 0.0284(8) 0.0033(6) 0.0032(6) 0.0006(6)
C4 0.0279(7) 0.0231(7) 0.0226(7) 0.0008(6) 0.0025(6) 0.0035(6)
C5 0.0284(7) 0.0232(7) 0.0248(8) 0.0019(6) 0.0021(6) 0.0029(6)
C6 0.0279(7) 0.0301(8) 0.0253(8) 0.0056(6) 0.0043(6) 0.0030(6)
C7 0.0307(8) 0.0247(7) 0.0236(8) 0.0006(6) 0.0035(6) -0.0003(6)
C8 0.0379(9) 0.0296(8) 0.0226(8) -0.0005(6) 0.0033(6) -0.0025(6)
C9 0.0361(8) 0.0277(8) 0.0294(8) -0.0057(6) 0.0092(6) -0.0035(6)
C10 0.0381(9) 0.0310(8) 0.0388(9) -0.0005(7) 0.0093(7) -0.0013(7)
C11 0.0398(9) 0.0394(9) 0.0544(11) -0.0061(8) 0.0033(8) 0.0023(8)
C12 0.0345(9) 0.0481(10) 0.0608(13) -0.0148(9) 0.0138(8) -0.0084(8)
C13 0.0464(10) 0.0522(11) 0.0484(11) -0.0043(9) 0.0216(9) -0.0145(9)
C14 0.0468(10) 0.0433(10) 0.0341(9) 0.0010(7) 0.0116(7) -0.0070(8)
C15 0.0352(8) 0.0294(8) 0.0221(7) -0.0001(6) 0.0023(6) -0.0006(6)
C16 0.0338(8) 0.0292(7) 0.0238(7) -0.0047(6) 0.0004(6) 0.0001(6)
C17 0.0408(9) 0.0392(9) 0.0293(8) 0.0008(7) -0.0023(7) 0.0018(7)
C18 0.0368(9) 0.0418(9) 0.0396(10) -0.0048(8) -0.0081(7) 0.0065(7)
C19 0.0305(8) 0.0391(9) 0.0449(10) -0.0081(8) -0.0004(7) -0.0002(7)
C20 0.0359(8) 0.0312(8) 0.0351(9) -0.0034(7) 0.0021(7) -0.0052(7)
C21 0.0333(8) 0.0253(7) 0.0259(8) -0.0055(6) 0.0006(6) -0.0019(6)
C22 0.0337(8) 0.0283(8) 0.0276(8) 0.0004(6) 0.0047(6) -0.0028(6)
Cl1 0.0484(3) 0.0574(3) 0.0203(2) 0.00254(17) -0.00130(16) -0.0005(2)
N1 0.0380(8) 0.0507(9) 0.0252(7) 0.0017(6) 0.0028(6) -0.0024(6)
O1 0.0396(6) 0.0538(7) 0.0216(6) 0.0026(5) 0.0052(5) -0.0032(5)
O2 0.0538(7) 0.0370(6) 0.0472(7) 0.0148(6) -0.0074(6) -0.0149(6)

loop_
_atom_type_symbol
_atom_type_description
_atom_type_scat_dispersion_real
_atom_type_scat_dispersion_imag
_atom_type_scat_source
C C 0.0033 0.0016 'International Tables Vol C Tables 4.2.6.8 and 6.1.1.4'
H H 0.0000 0.0000 'International Tables Vol C Tables 4.2.6.8 and 6.1.1.4'
Cl Cl 0.1484 0.1585 'International Tables Vol C Tables 4.2.6.8 and 6.1.1.4'
N N 0.0061 0.0033 'International Tables Vol C Tables 4.2.6.8 and 6.1.1.4'
O O 0.0106 0.0060 'International Tables Vol C Tables 4.2.6.8 and 6.1.1.4'

loop_
_geom_angle_atom_site_label_1
_geom_angle_atom_site_label_2
_geom_angle_atom_site_label_3
_geom_angle
_geom_angle_site_symmetry_1
_geom_angle_site_symmetry_3
_geom_angle_publ_flag
C6 C1 C2 121.02(14) . . ?
C6 C1 Cl1 119.00(11) . . ?
C2 C1 Cl1 119.98(12) . . ?
C3 C2 C1 118.87(14) . . ?
C3 C2 H2 120.6 . . ?
C1 C2 H2 120.6 . . ?
C2 C3 C4 121.91(13) . . ?
C2 C3 H3 119.0 . . ?
C4 C3 H3 119.0 . . ?
C3 C4 C5 117.90(13) . . ?
C3 C4 C7 119.89(13) . . ?
C5 C4 C7 122.21(13) . . ?
C6 C5 C4 119.90(13) . . ?
C6 C5 C22 113.74(13) . . ?
C4 C5 C22 126.36(13) . . ?
C1 C6 C5 120.36(14) . . ?
C1 C6 H6 119.8 . . ?
C5 C6 H6 119.8 . . ?
C8 C7 C15 103.99(13) . . ?
C8 C7 C4 130.04(14) . . ?
C15 C7 C4 125.61(13) . . ?
O1 C8 C7 108.83(13) . . ?
O1 C8 C9 113.59(13) . . ?
C7 C8 C9 137.51(15) . . ?
C10 C9 C14 118.67(16) . . ?
C10 C9 C8 121.82(14) . . ?
C14 C9 C8 119.41(15) . . ?
C11 C10 C9 120.58(16) . . ?
C11 C10 H10 119.7 . . ?
C9 C10 H10 119.7 . . ?
C10 C11 C12 120.20(18) . . ?
C10 C11 H11 119.9 . . ?
C12 C11 H11 119.9 . . ?
C13 C12 C11 119.62(17) . . ?
C13 C12 H12 120.2 . . ?
C11 C12 H12 120.2 . . ?
C12 C13 C14 120.71(17) . . ?
C12 C13 H13 119.6 . . ?
C14 C13 H13 119.6 . . ?
C13 C14 C9 120.23(17) . . ?
C13 C14 H14 119.9 . . ?
C9 C14 H14 119.9 . . ?
N1 C15 C7 111.85(13) . . ?
N1 C15 C16 117.88(14) . . ?
C7 C15 C16 130.24(13) . . ?
C21 C16 C17 118.97(15) . . ?
C21 C16 C15 122.29(14) . . ?
C17 C16 C15 118.29(14) . . ?
C18 C17 C16 121.00(16) . . ?
C18 C17 H17 119.5 . . ?
C16 C17 H17 119.5 . . ?
C17 C18 C19 119.91(15) . . ?
C17 C18 H18 120.0 . . ?
C19 C18 H18 120.0 . . ?
C20 C19 C18 120.02(16) . . ?
C20 C19 H19 120.0 . . ?
C18 C19 H19 120.0 . . ?
C19 C20 C21 120.97(15) . . ?
C19 C20 H20 119.5 . . ?
C21 C20 H20 119.5 . . ?
C20 C21 C16 119.03(14) . . ?
C20 C21 C22 115.00(13) . . ?
C16 C21 C22 125.96(14) . . ?
O2 C22 C21 119.75(14) . . ?
O2 C22 C5 118.22(14) . . ?
C21 C22 C5 121.33(12) . . ?
C15 N1 O1 105.58(12) . . ?
C8 O1 N1 109.74(11) . . ?

loop_
_geom_bond_atom_site_label_1
_geom_bond_atom_site_label_2
_geom_bond_distance
_geom_bond_site_symmetry_2
_geom_bond_publ_flag
C1 C6 1.372(2) . ?
C1 C2 1.386(2) . ?
C1 Cl1 1.7373(15) . ?
C2 C3 1.380(2) . ?
C2 H2 0.9500 . ?
C3 C4 1.403(2) . ?
C3 H3 0.9500 . ?
C4 C5 1.407(2) . ?
C4 C7 1.468(2) . ?
C5 C6 1.396(2) . ?
C5 C22 1.505(2) . ?
C6 H6 0.9500 . ?
C7 C8 1.374(2) . ?
C7 C15 1.433(2) . ?
C8 O1 1.3577(18) . ?
C8 C9 1.463(2) . ?
C9 C10 1.391(2) . ?
C9 C14 1.395(2) . ?
C10 C11 1.383(2) . ?
C10 H10 0.9500 . ?
C11 C12 1.383(3) . ?
C11 H11 0.9500 . ?
C12 C13 1.374(3) . ?
C12 H12 0.9500 . ?
C13 C14 1.382(2) . ?
C13 H13 0.9500 . ?
C14 H14 0.9500 . ?
C15 N1 1.3117(19) . ?
C15 C16 1.467(2) . ?
C16 C21 1.400(2) . ?
C16 C17 1.400(2) . ?
C17 C18 1.375(2) . ?
C17 H17 0.9500 . ?
C18 C19 1.382(2) . ?
C18 H18 0.9500 . ?
C19 C20 1.377(2) . ?
C19 H19 0.9500 . ?
C20 C21 1.397(2) . ?
C20 H20 0.9500 . ?
C21 C22 1.494(2) . ?
C22 O2 1.2154(19) . ?
N1 O1 1.4012(17) . ?
